data_4132793
loop_
_publ_author_name
'Chan, Ka Wing'
'Lam, Erwin'
'D'Anna, Vincenza'
'Allouche, Florian'
'Michel, Carine'
'Safonova, Olga V.'
'Sautet, Philippe'
'Cop\'eret, Christophe'

_publ_section_title
;
 C-H Activation and Proton Transfer Initiate Alkene Metathesis Activity of
 the Tungsten(IV)-Oxo Complex.
;
_journal_issue 36
_journal_name_full 'Journal of the American Chemical Society'
_journal_page_first 11395
_journal_page_last 11401
_journal_paper_doi 10.1021/jacs.8b06603
_journal_volume 140
_journal_year 2018
_chemical_formula_moiety 'C20 H20 F12 N2 O3 W'
_chemical_formula_sum 'C20 H20 F12 N2 O3 W'
_chemical_formula_weight 748.23
_chemical_name_systematic WO(OtBuF6)2(pyr)2(ethylene)
_space_group_crystal_system monoclinic
_space_group_IT_number 14
_space_group_name_Hall '-P 2yn'
_space_group_name_H-M_alt 'P 1 21/n 1'
_atom_sites_solution_hydrogens difmap
_atom_sites_solution_primary dual
_audit_creation_date 2017-09-04
_audit_creation_method
;
Olex2 1.2
(compiled 2017.08.10 svn.r3458 for OlexSys, GUI svn.r5381)
;
_cell_angle_alpha 90
_cell_angle_beta 93.7910(10)
_cell_angle_gamma 90
_cell_formula_units_Z 4
_cell_length_a 9.9222(6)
_cell_length_b 15.4195(10)
_cell_length_c 15.5790(10)
_cell_measurement_reflns_used 9169
_cell_measurement_temperature 100(2)
_cell_measurement_theta_max 27.84
_cell_measurement_theta_min 2.36
_cell_volume 2378.3(3)
_computing_cell_refinement 'SAINT v8.34A (Bruker, 2013)'
_computing_data_reduction 'SAINT v8.34A (Bruker, 2013)'
_computing_molecular_graphics 'Olex2 (Dolomanov et al., 2009)'
_computing_publication_material 'Olex2 (Dolomanov et al., 2009)'
_computing_structure_refinement 'ShelXL (Sheldrick, 2015)'
_computing_structure_solution 'ShelXT (Sheldrick, 2015)'
_diffrn_ambient_temperature 100(2)
_diffrn_detector 'Bruker APEX2 area detector'
_diffrn_detector_area_resol_mean 7.9
_diffrn_detector_type 'CCD area detector'
_diffrn_measured_fraction_theta_full 1.000
_diffrn_measured_fraction_theta_max 0.999
_diffrn_measurement_device 'three-circle diffractometer'
_diffrn_measurement_device_type 'Bruker SMART APEX2 area detector'
_diffrn_measurement_method '\w and \f scans'
_diffrn_radiation_monochromator 'mirror optics'
_diffrn_radiation_probe x-ray
_diffrn_radiation_type MoK\a
_diffrn_radiation_wavelength 0.71073
_diffrn_reflns_av_R_equivalents 0.0487
_diffrn_reflns_av_unetI/netI 0.0342
_diffrn_reflns_Laue_measured_fraction_full 1.000
_diffrn_reflns_Laue_measured_fraction_max 0.999
_diffrn_reflns_limit_h_max 13
_diffrn_reflns_limit_h_min -13
_diffrn_reflns_limit_k_max 20
_diffrn_reflns_limit_k_min -20
_diffrn_reflns_limit_l_max 20
_diffrn_reflns_limit_l_min -20
_diffrn_reflns_number 33303
_diffrn_reflns_point_group_measured_fraction_full 1.000
_diffrn_reflns_point_group_measured_fraction_max 0.999
_diffrn_reflns_theta_full 25.242
_diffrn_reflns_theta_max 28.340
_diffrn_reflns_theta_min 1.860
_diffrn_source 'microfocus sealed X-ray tube'
_diffrn_source_type 'Incoatec I\ms'
_diffrn_standards_number 0
_exptl_absorpt_coefficient_mu 4.978
_exptl_absorpt_correction_T_max 0.7457
_exptl_absorpt_correction_T_min 0.4690
_exptl_absorpt_correction_type multi-scan
_exptl_absorpt_process_details
'SADABS-2012/1 (Bruker,2012) was used for absorption correction. wR2(int) was 0.1336 before and 0.0543 after correction. The Ratio of minimum to maximum transmission is 0.6289. The \l/2 correction factor is 0.0015.'
_exptl_crystal_colour 'clear light yellow'
_exptl_crystal_colour_lustre clear
_exptl_crystal_colour_modifier light
_exptl_crystal_colour_primary yellow
_exptl_crystal_density_diffrn 2.090
_exptl_crystal_description block
_exptl_crystal_F_000 1440
_exptl_crystal_recrystallization_method 'crystallized from a saturated solution in pentane.'
_exptl_crystal_size_max 0.55
_exptl_crystal_size_mid 0.34
_exptl_crystal_size_min 0.24
_refine_diff_density_max 0.852
_refine_diff_density_min -0.455
_refine_diff_density_rms 0.113
_refine_ls_extinction_method none
_refine_ls_goodness_of_fit_ref 1.029
_refine_ls_hydrogen_treatment refall
_refine_ls_matrix_type full
_refine_ls_number_parameters 423
_refine_ls_number_reflns 5945
_refine_ls_number_restraints 0
_refine_ls_restrained_S_all 1.029
_refine_ls_R_factor_all 0.0286
_refine_ls_R_factor_gt 0.0217
_refine_ls_shift/su_max 0.004
_refine_ls_shift/su_mean 0.000
_refine_ls_structure_factor_coef Fsqd
_refine_ls_weighting_details 'w=1/[\s^2^(Fo^2^)+(0.0166P)^2^+0.7804P] where P=(Fo^2^+2Fc^2^)/3'
_refine_ls_weighting_scheme calc
_refine_ls_wR_factor_gt 0.0440
_refine_ls_wR_factor_ref 0.0462
_reflns_Friedel_coverage 0.000
_reflns_number_gt 5104
_reflns_number_total 5945
_reflns_threshold_expression 'I > 2\s(I)'
_cod_data_source_file ja8b06603_si_006.cif
_cod_data_source_block fa
_cod_database_code 4132793
_shelx_shelxl_version_number 2014/7
_shelx_space_group_comment
;
The symmetry employed for this shelxl refinement is uniquely defined
by the following loop, which should always be used as a source of
symmetry information in preference to the above space-group names.
They are only intended as comments.
;
_shelx_estimated_absorpt_t_max 0.381
_shelx_estimated_absorpt_t_min 0.170
_olex2_refinement_description
;
;
_olex2_exptl_crystal_mounting_method 'mounted in paratone oil.'
_olex2_submission_special_instructions 'No special instructions were received'

loop_
_space_group_symop_operation_xyz
'x, y, z'
'-x+1/2, y+1/2, -z+1/2'
'-x, -y, -z'
'x-1/2, -y-1/2, z-1/2'

loop_
_atom_site_label
_atom_site_type_symbol
_atom_site_fract_x
_atom_site_fract_y
_atom_site_fract_z
_atom_site_U_iso_or_equiv
_atom_site_adp_type
_atom_site_occupancy
_atom_site_site_symmetry_order
_atom_site_calc_flag
W001 W 0.52557(2) 0.83309(2) 0.61293(2) 0.00986(4) Uani 1 1 d
F002 F 0.16801(17) 0.73286(11) 0.45824(11) 0.0239(4) Uani 1 1 d
F003 F 0.11272(17) 0.86942(11) 0.68393(10) 0.0206(4) Uani 1 1 d
F004 F 0.07229(18) 0.73251(11) 0.57753(11) 0.0234(4) Uani 1 1 d
F005 F 0.23675(17) 0.97380(10) 0.64399(11) 0.0210(4) Uani 1 1 d
F006 F 0.3633(2) 0.57484(12) 0.56448(11) 0.0302(4) Uani 1 1 d
F007 F 0.00133(17) 0.81823(11) 0.47570(11) 0.0238(4) Uani 1 1 d
F008 F 0.30003(19) 0.61543(11) 0.68671(13) 0.0308(4) Uani 1 1 d
O009 O 0.52325(19) 0.70612(12) 0.64061(12) 0.0131(4) Uani 1 1 d
F00A F 0.03874(18) 0.95448(11) 0.58249(11) 0.0252(4) Uani 1 1 d
F00B F 0.6323(2) 0.58642(12) 0.53804(12) 0.0355(5) Uani 1 1 d
F00C F 0.40017(19) 0.49319(10) 0.67482(11) 0.0285(4) Uani 1 1 d
O00D O 0.32152(18) 0.81059(11) 0.59049(12) 0.0124(4) Uani 1 1 d
F00E F 0.6581(2) 0.49260(11) 0.63947(12) 0.0333(5) Uani 1 1 d
O00F O 0.53084(19) 0.94182(12) 0.59379(12) 0.0142(4) Uani 1 1 d
F00G F 0.76779(19) 0.61209(12) 0.64769(15) 0.0389(5) Uani 1 1 d
N00H N 0.5305(2) 0.80529(14) 0.47460(14) 0.0122(5) Uani 1 1 d
N00I N 0.4650(2) 0.86303(15) 0.74382(14) 0.0136(5) Uani 1 1 d
C00J C 0.5712(3) 0.85301(18) 0.33268(19) 0.0185(6) Uani 1 1 d
C00K C 0.7242(3) 0.8342(2) 0.6855(2) 0.0185(6) Uani 1 1 d
C00L C 0.4738(3) 0.73273(17) 0.44039(18) 0.0136(6) Uani 1 1 d
C00M C 0.3779(3) 0.81158(18) 0.78316(18) 0.0155(6) Uani 1 1 d
C00N C 0.3991(3) 0.57591(18) 0.64849(18) 0.0190(6) Uani 1 1 d
C00O C 0.5074(3) 0.93614(19) 0.78484(19) 0.0187(6) Uani 1 1 d
C00P C 0.7442(3) 0.8175(2) 0.5980(2) 0.0188(6) Uani 1 1 d
C00Q C 0.2147(3) 0.85423(17) 0.54907(17) 0.0128(5) Uani 1 1 d
C00R C 0.5786(3) 0.86433(18) 0.42038(18) 0.0153(6) Uani 1 1 d
C00S C 0.5345(3) 0.62245(17) 0.66990(17) 0.0152(6) Uani 1 1 d
C00T C 0.5142(3) 0.77813(18) 0.29845(18) 0.0175(6) Uani 1 1 d
C00U C 0.3820(3) 0.9043(2) 0.90561(19) 0.0232(7) Uani 1 1 d
C00V C 0.3367(3) 0.8298(2) 0.86400(19) 0.0197(6) Uani 1 1 d
C00W C 0.1496(3) 0.91242(17) 0.61484(18) 0.0151(6) Uani 1 1 d
C00X C 0.4663(3) 0.71700(19) 0.35329(19) 0.0166(6) Uani 1 1 d
C00Y C 0.2490(3) 0.91054(19) 0.47276(19) 0.0158(6) Uani 1 1 d
C00Z C 0.1135(3) 0.78426(18) 0.51603(18) 0.0168(6) Uani 1 1 d
C010 C 0.4678(3) 0.9592(2) 0.8646(2) 0.0244(7) Uani 1 1 d
C011 C 0.6477(3) 0.57800(18) 0.6232(2) 0.0227(7) Uani 1 1 d
C012 C 0.5691(4) 0.6158(2) 0.7663(2) 0.0266(7) Uani 1 1 d
H00E H 0.279(3) 0.8766(17) 0.4308(17) 0.004(7) Uiso 1 1 d
H00J H 0.602(3) 0.8951(18) 0.2951(18) 0.013(7) Uiso 1 1 d
H00R H 0.618(3) 0.9130(17) 0.4470(17) 0.009(7) Uiso 1 1 d
H00M H 0.348(3) 0.7640(18) 0.7557(18) 0.012(7) Uiso 1 1 d
H00T H 0.505(3) 0.7702(17) 0.2415(18) 0.008(7) Uiso 1 1 d
H00C H 0.764(3) 0.7606(17) 0.5812(16) 0.003(7) Uiso 1 1 d
H00A H 0.725(3) 0.7900(19) 0.7283(19) 0.018(8) Uiso 1 1 d
H00X H 0.430(3) 0.6692(18) 0.3346(19) 0.014(8) Uiso 1 1 d
H00D H 0.775(3) 0.863(2) 0.566(2) 0.027(9) Uiso 1 1 d
H00O H 0.559(3) 0.9695(17) 0.7604(18) 0.007(7) Uiso 1 1 d
H01A H 0.646(4) 0.651(2) 0.781(2) 0.040(11) Uiso 1 1 d
H00B H 0.740(3) 0.892(2) 0.7152(19) 0.020(8) Uiso 1 1 d
H00F H 0.319(3) 0.948(2) 0.490(2) 0.027(9) Uiso 1 1 d
H00L H 0.437(3) 0.6956(19) 0.4783(18) 0.012(7) Uiso 1 1 d
H010 H 0.500(3) 1.013(2) 0.8892(19) 0.025(9) Uiso 1 1 d
H01B H 0.583(3) 0.557(2) 0.784(2) 0.023(8) Uiso 1 1 d
H00V H 0.275(3) 0.791(2) 0.892(2) 0.023(9) Uiso 1 1 d
H01C H 0.504(4) 0.638(2) 0.795(2) 0.024(9) Uiso 1 1 d
H00G H 0.170(4) 0.942(2) 0.453(2) 0.035(10) Uiso 1 1 d
H00U H 0.352(4) 0.919(2) 0.961(2) 0.037(10) Uiso 1 1 d

loop_
_atom_site_aniso_label
_atom_site_aniso_U_11
_atom_site_aniso_U_22
_atom_site_aniso_U_33
_atom_site_aniso_U_23
_atom_site_aniso_U_13
_atom_site_aniso_U_12
W001 0.01001(6) 0.01064(5) 0.00903(6) -0.00029(4) 0.00143(4) -0.00048(4)
F002 0.0168(9) 0.0295(9) 0.0255(10) -0.0145(8) 0.0034(7) -0.0044(8)
F003 0.0251(10) 0.0232(8) 0.0146(8) 0.0014(7) 0.0108(7) -0.0003(7)
F004 0.0241(10) 0.0241(9) 0.0224(9) -0.0001(7) 0.0036(8) -0.0114(8)
F005 0.0217(9) 0.0182(8) 0.0237(9) -0.0076(7) 0.0048(7) -0.0054(7)
F006 0.0388(12) 0.0314(10) 0.0197(10) 0.0031(8) -0.0031(8) -0.0161(9)
F007 0.0139(9) 0.0349(10) 0.0220(9) -0.0025(7) -0.0038(7) -0.0003(7)
F008 0.0235(10) 0.0253(9) 0.0456(12) -0.0034(9) 0.0179(9) -0.0031(8)
O009 0.0172(10) 0.0112(9) 0.0109(9) 0.0021(7) 0.0014(8) 0.0020(8)
F00A 0.0216(10) 0.0300(10) 0.0236(9) -0.0024(8) -0.0012(7) 0.0131(8)
F00B 0.0471(13) 0.0352(11) 0.0263(11) 0.0038(9) 0.0181(9) 0.0179(10)
F00C 0.0356(11) 0.0162(8) 0.0340(10) 0.0081(8) 0.0051(8) -0.0065(8)
O00D 0.0093(9) 0.0156(9) 0.0124(9) 0.0019(7) 0.0005(7) 0.0003(7)
F00E 0.0395(12) 0.0159(8) 0.0455(12) 0.0083(8) 0.0110(9) 0.0105(8)
O00F 0.0143(10) 0.0147(9) 0.0139(10) -0.0008(7) 0.0019(8) -0.0006(8)
F00G 0.0169(10) 0.0285(10) 0.0715(15) 0.0022(10) 0.0047(10) 0.0044(8)
N00H 0.0126(12) 0.0123(10) 0.0121(11) 0.0012(9) 0.0041(9) 0.0011(9)
N00I 0.0119(12) 0.0168(11) 0.0121(12) -0.0003(9) 0.0001(9) 0.0001(9)
C00J 0.0230(16) 0.0193(14) 0.0138(14) 0.0034(11) 0.0055(12) 0.0021(12)
C00K 0.0140(15) 0.0192(14) 0.0217(16) 0.0005(13) -0.0037(12) -0.0016(12)
C00L 0.0137(14) 0.0119(12) 0.0153(14) 0.0010(11) 0.0009(11) 0.0001(11)
C00M 0.0159(15) 0.0179(14) 0.0127(14) -0.0006(11) 0.0004(11) -0.0002(11)
C00N 0.0262(17) 0.0148(13) 0.0165(15) 0.0005(11) 0.0059(12) -0.0020(12)
C00O 0.0185(16) 0.0203(14) 0.0174(15) -0.0028(12) 0.0020(12) -0.0032(13)
C00P 0.0131(15) 0.0197(15) 0.0238(16) -0.0014(12) 0.0033(12) 0.0010(12)
C00Q 0.0111(14) 0.0154(13) 0.0122(13) -0.0018(10) 0.0020(10) -0.0005(10)
C00R 0.0176(15) 0.0137(13) 0.0153(14) 0.0007(11) 0.0062(11) 0.0006(11)
C00S 0.0188(15) 0.0157(13) 0.0115(14) 0.0037(11) 0.0037(11) 0.0040(11)
C00T 0.0233(16) 0.0214(14) 0.0080(14) -0.0005(11) 0.0030(12) 0.0054(12)
C00U 0.0185(16) 0.0392(18) 0.0123(15) -0.0096(13) 0.0033(12) 0.0013(14)
C00V 0.0154(15) 0.0280(16) 0.0160(15) 0.0028(12) 0.0038(11) 0.0008(13)
C00W 0.0154(15) 0.0160(13) 0.0141(14) 0.0002(11) 0.0029(11) 0.0015(11)
C00X 0.0185(16) 0.0152(14) 0.0159(14) -0.0032(11) -0.0010(12) 0.0020(12)
C00Y 0.0153(15) 0.0189(14) 0.0134(14) 0.0025(11) 0.0020(12) -0.0002(12)
C00Z 0.0144(15) 0.0214(14) 0.0148(14) -0.0019(11) 0.0026(11) -0.0001(12)
C010 0.0231(17) 0.0277(17) 0.0223(17) -0.0116(13) 0.0004(13) -0.0040(14)
C011 0.0236(17) 0.0135(13) 0.0316(18) 0.0056(12) 0.0054(14) 0.0057(12)
C012 0.039(2) 0.0204(16) 0.0199(17) 0.0049(13) -0.0028(15) 0.0020(16)

loop_
_atom_type_symbol
_atom_type_description
_atom_type_scat_dispersion_real
_atom_type_scat_dispersion_imag
_atom_type_scat_source
C C 0.0033 0.0016 'International Tables Vol C Tables 4.2.6.8 and 6.1.1.4'
H H 0.0000 0.0000 'International Tables Vol C Tables 4.2.6.8 and 6.1.1.4'
F F 0.0171 0.0103 'International Tables Vol C Tables 4.2.6.8 and 6.1.1.4'
N N 0.0061 0.0033 'International Tables Vol C Tables 4.2.6.8 and 6.1.1.4'
O O 0.0106 0.0060 'International Tables Vol C Tables 4.2.6.8 and 6.1.1.4'
W W -0.8490 6.8722 'International Tables Vol C Tables 4.2.6.8 and 6.1.1.4'

loop_
_geom_angle_atom_site_label_1
_geom_angle_atom_site_label_2
_geom_angle_atom_site_label_3
_geom_angle
O009 W001 O00D 81.20(7)
O009 W001 N00H 91.24(8)
O009 W001 N00I 89.88(8)
O009 W001 C00K 85.40(10)
O009 W001 C00P 86.66(10)
O00D W001 N00H 83.48(8)
O00D W001 N00I 82.42(8)
O00D W001 C00K 157.27(10)
O00D W001 C00P 157.47(9)
O00F W001 O009 177.48(8)
O00F W001 O00D 100.20(8)
O00F W001 N00H 90.99(8)
O00F W001 N00I 88.24(8)
O00F W001 C00K 92.60(10)
O00F W001 C00P 92.69(10)
N00H W001 N00I 165.51(9)
N00H W001 C00K 115.22(10)
N00H W001 C00P 77.86(10)
C00K W001 N00I 79.27(10)
C00K W001 C00P 37.37(11)
C00P W001 N00I 116.63(10)
C00S O009 W001 171.44(17)
C00Q O00D W001 135.48(16)
C00L N00H W001 120.90(18)
C00L N00H C00R 117.9(2)
C00R N00H W001 120.86(18)
C00M N00I W001 121.12(18)
C00O N00I W001 121.06(19)
C00O N00I C00M 117.7(2)
C00R C00J C00T 119.0(3)
C00R C00J H00J 122.2(17)
C00T C00J H00J 118.8(17)
W001 C00K H00A 108.5(18)
W001 C00K H00B 110.4(17)
C00P C00K W001 71.45(17)
C00P C00K H00A 123.3(18)
C00P C00K H00B 124.8(17)
H00A C00K H00B 109(2)
N00H C00L C00X 122.1(3)
N00H C00L H00L 116.0(18)
C00X C00L H00L 121.9(18)
N00I C00M C00V 122.2(3)
N00I C00M H00M 118.2(19)
C00V C00M H00M 119.6(19)
F006 C00N F00C 106.6(2)
F006 C00N C00S 113.0(2)
F008 C00N F006 106.7(2)
F008 C00N F00C 106.9(2)
F008 C00N C00S 110.5(2)
F00C C00N C00S 112.9(2)
N00I C00O C010 123.1(3)
N00I C00O H00O 118.7(19)
C010 C00O H00O 118.3(19)
W001 C00P H00C 110.8(17)
W001 C00P H00D 110(2)
C00K C00P W001 71.18(17)
C00K C00P H00C 118.9(16)
C00K C00P H00D 117(2)
H00C C00P H00D 118(3)
O00D C00Q C00W 108.5(2)
O00D C00Q C00Y 115.9(2)
O00D C00Q C00Z 106.2(2)
C00W C00Q C00Z 109.8(2)
C00Y C00Q C00W 108.2(2)
C00Y C00Q C00Z 108.2(2)
N00H C00R C00J 122.5(3)
N00H C00R H00R 114.9(17)
C00J C00R H00R 122.6(17)
O009 C00S C00N 108.4(2)
O009 C00S C011 107.9(2)
O009 C00S C012 113.6(2)
C00N C00S C011 110.1(2)
C012 C00S C00N 108.6(3)
C012 C00S C011 108.2(3)
C00J C00T C00X 118.9(3)
C00J C00T H00T 120.8(18)
C00X C00T H00T 120.2(18)
C00V C00U C010 118.9(3)
C00V C00U H00U 120(2)
C010 C00U H00U 121(2)
C00M C00V C00U 119.4(3)
C00M C00V H00V 120.8(19)
C00U C00V H00V 119.7(18)
F003 C00W F005 106.4(2)
F003 C00W F00A 106.3(2)
F003 C00W C00Q 113.4(2)
F005 C00W F00A 106.2(2)
F005 C00W C00Q 110.3(2)
F00A C00W C00Q 113.7(2)
C00L C00X C00T 119.5(3)
C00L C00X H00X 119(2)
C00T C00X H00X 122(2)
C00Q C00Y H00E 109.6(17)
C00Q C00Y H00F 109(2)
C00Q C00Y H00G 109(2)
H00E C00Y H00F 108(3)
H00E C00Y H00G 111(3)
H00F C00Y H00G 111(3)
F002 C00Z F007 105.9(2)
F002 C00Z C00Q 110.9(2)
F004 C00Z F002 106.6(2)
F004 C00Z F007 106.5(2)
F004 C00Z C00Q 113.8(2)
F007 C00Z C00Q 112.6(2)
C00O C010 C00U 118.7(3)
C00O C010 H010 118.3(18)
C00U C010 H010 123.1(18)
F00B C011 F00E 106.6(2)
F00B C011 F00G 106.8(3)
F00B C011 C00S 112.9(2)
F00E C011 C00S 113.3(2)
F00G C011 F00E 106.0(2)
F00G C011 C00S 110.8(2)
C00S C012 H01A 109(2)
C00S C012 H01B 111.2(19)
C00S C012 H01C 110(2)
H01A C012 H01B 112(3)
H01A C012 H01C 105(3)
H01B C012 H01C 109(3)

loop_
_geom_bond_atom_site_label_1
_geom_bond_atom_site_label_2
_geom_bond_distance
W001 O009 2.0052(18)
W001 O00D 2.0611(18)
W001 O00F 1.7042(18)
W001 N00H 2.201(2)
W001 N00I 2.212(2)
W001 C00K 2.206(3)
W001 C00P 2.210(3)
F002 C00Z 1.340(3)
F003 C00W 1.336(3)
F004 C00Z 1.332(3)
F005 C00W 1.341(3)
F006 C00N 1.333(3)
F007 C00Z 1.347(3)
F008 C00N 1.331(3)
O009 C00S 1.371(3)
F00A C00W 1.346(3)
F00B C011 1.331(4)
F00C C00N 1.340(3)
O00D C00Q 1.379(3)
F00E C011 1.344(3)
F00G C011 1.335(4)
N00H C00L 1.346(3)
N00H C00R 1.350(3)
N00I C00M 1.350(4)
N00I C00O 1.349(4)
C00J C00R 1.374(4)
C00J C00T 1.377(4)
C00J H00J 0.94(3)
C00K C00P 1.415(4)
C00K H00A 0.95(3)
C00K H00B 1.02(3)
C00L C00X 1.375(4)
C00L H00L 0.92(3)
C00M C00V 1.379(4)
C00M H00M 0.89(3)
C00N C00S 1.540(4)
C00O C010 1.375(4)
C00O H00O 0.84(3)
C00P H00C 0.94(3)
C00P H00D 0.93(3)
C00Q C00W 1.536(4)
C00Q C00Y 1.529(4)
C00Q C00Z 1.539(4)
C00R H00R 0.93(3)
C00S C011 1.540(4)
C00S C012 1.522(4)
C00T C00X 1.378(4)
C00T H00T 0.89(3)
C00U C00V 1.380(4)
C00U C010 1.385(5)
C00U H00U 0.96(3)
C00V H00V 0.97(3)
C00X H00X 0.86(3)
C00Y H00E 0.90(3)
C00Y H00F 0.93(3)
C00Y H00G 0.96(4)
C010 H010 0.96(3)
C012 H01A 0.95(4)
C012 H01B 0.95(3)
C012 H01C 0.88(4)
